data_4106187
loop_
_publ_author_name
'Thomas S. Teets'
'Timothy R. Cook'
'Brian D. McCarthy'
'Daniel G. Nocera'

_publ_section_title
;
 Oxygen Reduction to Water Mediated by a Dirhodium Hydrido-Chloride
 Complex
;
_journal_name_full 'Journal of the American Chemical Society'
_journal_page_first 8114
_journal_page_last 8117
_journal_paper_doi 10.1021/ja201972v
_journal_volume 133
_journal_year 2011
_chemical_formula_sum 'C28 H40 Cl4 F24 N4 O8 P4 Rh2'
_chemical_formula_weight 1488.14
_chemical_name_systematic
; 
 ? 
;
_space_group_IT_number 14
_symmetry_cell_setting monoclinic
_symmetry_space_group_name_Hall '-P 2ybc'
_symmetry_space_group_name_H-M 'P 1 21/c 1'
_atom_sites_solution_hydrogens geom
_atom_sites_solution_primary direct
_atom_sites_solution_secondary difmap
_audit_creation_method SHELXL-97
_cell_angle_alpha 90.00
_cell_angle_beta 98.354(2)
_cell_angle_gamma 90.00
_cell_formula_units_Z 4
_cell_length_a 12.7491(12)
_cell_length_b 19.5900(18)
_cell_length_c 21.030(2)
_cell_measurement_reflns_used 9506
_cell_measurement_temperature 100(2)
_cell_measurement_theta_max 31.24
_cell_measurement_theta_min 2.57
_cell_volume 5196.6(8)
_computing_cell_refinement 'Bruker SAINT'
_computing_data_collection 'Bruker APEX2'
_computing_data_reduction 'Bruker SAINT'
_computing_molecular_graphics 'Bruker SHELXTL'
_computing_publication_material 'Bruker SHELXTL'
_computing_structure_refinement 'SHELXL-97 (Sheldrick, 2008)'
_computing_structure_solution 'SHELXS-97 (Sheldrick, 2008)'
_diffrn_ambient_temperature 100(2)
_diffrn_measured_fraction_theta_full 0.997
_diffrn_measured_fraction_theta_max 0.997
_diffrn_measurement_device_type 'Bruker APEX-II CCD'
_diffrn_measurement_method '\f and \w scans'
_diffrn_radiation_monochromator graphite
_diffrn_radiation_source 'fine-focus sealed tube'
_diffrn_radiation_type MoK\a
_diffrn_radiation_wavelength 0.71073
_diffrn_reflns_av_R_equivalents 0.0577
_diffrn_reflns_av_sigmaI/netI 0.0362
_diffrn_reflns_limit_h_max 18
_diffrn_reflns_limit_h_min -18
_diffrn_reflns_limit_k_max 27
_diffrn_reflns_limit_k_min -27
_diffrn_reflns_limit_l_max 29
_diffrn_reflns_limit_l_min -30
_diffrn_reflns_number 119995
_diffrn_reflns_theta_full 30.51
_diffrn_reflns_theta_max 30.51
_diffrn_reflns_theta_min 1.43
_exptl_absorpt_coefficient_mu 1.097
_exptl_absorpt_correction_T_max 0.8104
_exptl_absorpt_correction_T_min 0.6680
_exptl_absorpt_correction_type multi-scan
_exptl_absorpt_process_details sadabs
_exptl_crystal_colour orange
_exptl_crystal_density_diffrn 1.902
_exptl_crystal_description block
_exptl_crystal_F_000 2936
_exptl_crystal_size_max 0.40
_exptl_crystal_size_mid 0.20
_exptl_crystal_size_min 0.20
_refine_diff_density_max 1.000
_refine_diff_density_min -0.593
_refine_diff_density_rms 0.111
_refine_ls_extinction_method none
_refine_ls_goodness_of_fit_ref 1.060
_refine_ls_hydrogen_treatment constr
_refine_ls_matrix_type full
_refine_ls_number_parameters 694
_refine_ls_number_reflns 15814
_refine_ls_number_restraints 31
_refine_ls_restrained_S_all 1.106
_refine_ls_R_factor_all 0.0506
_refine_ls_R_factor_gt 0.0346
_refine_ls_shift/su_max 0.010
_refine_ls_shift/su_mean 0.000
_refine_ls_structure_factor_coef Fsqd
_refine_ls_weighting_details 'calc w=1/[\s^2^(Fo^2^)+(0.0314P)^2^+7.0116P] where P=(Fo^2^+2Fc^2^)/3'
_refine_ls_weighting_scheme calc
_refine_ls_wR_factor_gt 0.0757
_refine_ls_wR_factor_ref 0.0845
_reflns_number_gt 12575
_reflns_number_total 15814
_reflns_threshold_expression >2sigma(I)
_cod_data_source_file ja201972v_si_003.cif
_cod_data_source_block final
_cod_original_cell_volume 5196.5(8)
_cod_database_code 4106187

loop_
_symmetry_equiv_pos_as_xyz
'x, y, z'
'-x, y+1/2, -z+1/2'
'-x, -y, -z'
'x, -y-1/2, z-1/2'

loop_
_atom_site_label
_atom_site_type_symbol
_atom_site_fract_x
_atom_site_fract_y
_atom_site_fract_z
_atom_site_U_iso_or_equiv
_atom_site_adp_type
_atom_site_occupancy
_atom_site_symmetry_multiplicity
_atom_site_calc_flag
_atom_site_refinement_flags
_atom_site_disorder_assembly
_atom_site_disorder_group
Rh1 Rh -0.354553(15) 1.296947(9) 0.265822(9) 0.01256(4) Uani 1 1 d . . .
Rh2 Rh -0.287061(14) 1.269584(9) 0.392914(9) 0.01249(4) Uani 1 1 d U . .
P1 P -0.19060(5) 1.26873(3) 0.24224(3) 0.01455(12) Uani 1 1 d . . .
P2 P -0.11711(5) 1.29097(3) 0.37651(3) 0.01413(12) Uani 1 1 d . . .
P3 P -0.51750(5) 1.32308(3) 0.29264(3) 0.01458(12) Uani 1 1 d . . .
P4 P -0.45725(5) 1.25075(3) 0.41096(3) 0.01386(11) Uani 1 1 d . . .
Cl1 Cl -0.41954(5) 1.18343(3) 0.24915(3) 0.01747(11) Uani 1 1 d . . .
Cl2 Cl -0.41528(5) 1.32197(3) 0.15139(3) 0.01930(12) Uani 1 1 d . . .
Cl3 Cl -0.30916(5) 1.38580(3) 0.42138(3) 0.01654(11) Uani 1 1 d . . .
Cl4 Cl -0.22511(5) 1.23768(3) 0.50620(3) 0.01839(11) Uani 1 1 d . . .
N1 N -0.09049(17) 1.27976(11) 0.30215(10) 0.0192(4) Uani 1 1 d . . .
N2 N -0.55273(16) 1.27690(10) 0.35339(10) 0.0154(4) Uani 1 1 d . . .
N3 N -0.28966(17) 1.44807(10) 0.27566(10) 0.0176(4) Uani 1 1 d . . .
N4 N -0.26256(17) 1.11542(10) 0.37264(10) 0.0174(4) Uani 1 1 d . . .
O1 O -0.16936(14) 1.19118(9) 0.22416(8) 0.0182(3) Uani 1 1 d . . .
O2 O -0.14693(15) 1.30352(9) 0.18248(9) 0.0214(4) Uani 1 1 d . . .
O3 O -0.06911(14) 1.36499(9) 0.39266(8) 0.0181(3) Uani 1 1 d . . .
O4 O -0.02434(14) 1.24855(9) 0.41944(9) 0.0182(3) Uani 1 1 d . . .
O5 O -0.53321(15) 1.40175(9) 0.30947(8) 0.0195(4) Uani 1 1 d . . .
O6 O -0.61907(14) 1.31762(9) 0.23892(8) 0.0195(4) Uani 1 1 d . . .
O7 O -0.49730(14) 1.28301(9) 0.47299(8) 0.0198(4) Uani 1 1 d . . .
O8 O -0.49363(14) 1.17304(8) 0.41683(8) 0.0178(3) Uani 1 1 d . . .
F121 F -0.03964(14) 1.16184(9) 0.13314(9) 0.0351(4) Uani 1 1 d . . .
F122 F -0.09393(15) 1.07182(9) 0.17704(8) 0.0335(4) Uani 1 1 d . . .
F123 F -0.16127(16) 1.09900(8) 0.08017(8) 0.0325(4) Uani 1 1 d . . .
F221 F -0.02920(19) 1.42323(12) 0.20401(13) 0.0630(7) Uani 1 1 d . . .
F222 F -0.10276(18) 1.46371(11) 0.11387(13) 0.0574(6) Uani 1 1 d . . .
F223 F -0.00810(17) 1.37282(12) 0.11670(13) 0.0583(7) Uani 1 1 d . . .
F321 F 0.09465(17) 1.43381(11) 0.52827(10) 0.0510(6) Uani 1 1 d . . .
F322 F 0.08339(16) 1.46218(10) 0.42884(11) 0.0462(5) Uani 1 1 d . . .
F323 F 0.13682(15) 1.36201(10) 0.45815(11) 0.0436(5) Uani 1 1 d . . .
F421 F 0.12493(17) 1.18382(11) 0.50424(10) 0.0483(5) Uani 1 1 d . . .
F422 F 0.14990(15) 1.16711(11) 0.40708(11) 0.0463(5) Uani 1 1 d . . .
F423 F 0.08622(16) 1.08686(9) 0.45992(11) 0.0430(5) Uani 1 1 d . . .
F521 F -0.69187(15) 1.48887(9) 0.40878(9) 0.0364(4) Uani 1 1 d . . .
F522 F -0.74432(14) 1.42264(10) 0.32806(10) 0.0389(4) Uani 1 1 d . . .
F523 F -0.66337(14) 1.51631(8) 0.31366(8) 0.0303(4) Uani 1 1 d . . .
F621 F -0.7516(3) 1.33321(16) 0.12748(17) 0.0484(13) Uani 0.622(7) 1 d PD A 1
F622 F -0.8215(3) 1.2821(3) 0.1996(2) 0.0598(17) Uani 0.622(7) 1 d PD A 1
F625 F -0.7905(5) 1.2234(4) 0.2205(3) 0.047(2) Uani 0.378(7) 1 d PD A 2
F624 F -0.8161(5) 1.3134(3) 0.1669(4) 0.051(3) Uani 0.378(7) 1 d PD A 2
F623 F -0.78027(14) 1.22309(10) 0.11975(9) 0.0393(5) Uani 1 1 d D A .
F721 F -0.60319(14) 1.33147(10) 0.56819(9) 0.0381(4) Uani 1 1 d . . .
F722 F -0.54943(17) 1.41248(9) 0.51260(8) 0.0403(5) Uani 1 1 d . . .
F723 F -0.46886(14) 1.39254(9) 0.60765(8) 0.0293(4) Uani 1 1 d . . .
F821 F -0.6170(2) 1.06605(13) 0.44065(11) 0.0706(9) Uani 1 1 d . . .
F822 F -0.63646(17) 1.14863(15) 0.50475(12) 0.0656(7) Uani 1 1 d . . .
F823 F -0.54531(19) 1.06001(11) 0.53974(9) 0.0532(6) Uani 1 1 d . . .
C1 C 0.0208(2) 1.27860(16) 0.28912(14) 0.0275(6) Uani 1 1 d . . .
H1A H 0.0463 1.3255 0.2859 0.041 Uiso 1 1 calc R . .
H1B H 0.0243 1.2546 0.2486 0.041 Uiso 1 1 calc R . .
H1C H 0.0654 1.2549 0.3242 0.041 Uiso 1 1 calc R . .
C2 C -0.6655(2) 1.26494(14) 0.36175(13) 0.0229(5) Uani 1 1 d . . .
H2A H -0.7122 1.2901 0.3287 0.034 Uiso 1 1 calc R . .
H2B H -0.6771 1.2808 0.4044 0.034 Uiso 1 1 calc R . .
H2C H -0.6814 1.2161 0.3577 0.034 Uiso 1 1 calc R . .
C11 C -0.2119(2) 1.16505(13) 0.16202(12) 0.0195(5) Uani 1 1 d . . .
H11A H -0.2345 1.2031 0.1321 0.023 Uiso 1 1 calc R . .
H11B H -0.2741 1.1357 0.1652 0.023 Uiso 1 1 calc R . .
C12 C -0.1258(2) 1.12443(13) 0.13817(13) 0.0246(6) Uani 1 1 d . . .
C21 C -0.1765(2) 1.36512(13) 0.14925(13) 0.0210(5) Uani 1 1 d . . .
H21A H -0.2254 1.3915 0.1724 0.025 Uiso 1 1 calc R . .
H21B H -0.2131 1.3550 0.1055 0.025 Uiso 1 1 calc R . .
C22 C -0.0781(3) 1.40562(17) 0.14545(18) 0.0373(7) Uani 1 1 d . . .
C31 C -0.0440(2) 1.38704(13) 0.45822(13) 0.0218(5) Uani 1 1 d . . .
H31A H -0.0528 1.3488 0.4878 0.026 Uiso 1 1 calc R . .
H31B H -0.0918 1.4246 0.4670 0.026 Uiso 1 1 calc R . .
C32 C 0.0685(2) 1.41094(15) 0.46793(15) 0.0299(6) Uani 1 1 d . . .
C41 C -0.0269(2) 1.17654(13) 0.42672(14) 0.0226(5) Uani 1 1 d . . .
H41A H -0.0539 1.1545 0.3852 0.027 Uiso 1 1 calc R . .
H41B H -0.0737 1.1638 0.4585 0.027 Uiso 1 1 calc R . .
C42 C 0.0848(2) 1.15419(15) 0.44957(15) 0.0283(6) Uani 1 1 d . . .
C51 C -0.5613(2) 1.42814(13) 0.36762(12) 0.0204(5) Uani 1 1 d . . .
H51A H -0.5062 1.4605 0.3871 0.024 Uiso 1 1 calc R . .
H51B H -0.5659 1.3904 0.3984 0.024 Uiso 1 1 calc R . .
C52 C -0.6656(2) 1.46377(14) 0.35414(13) 0.0238(5) Uani 1 1 d . . .
C61 C -0.6412(2) 1.26457(16) 0.19247(15) 0.0301(6) Uani 1 1 d D A .
H61A H -0.6265 1.2195 0.2132 0.036 Uiso 1 1 calc R . .
H61B H -0.5956 1.2697 0.1585 0.036 Uiso 1 1 calc R . .
C62 C -0.7509(3) 1.2689(2) 0.16486(17) 0.0492(11) Uani 1 1 d D . .
C71 C -0.4404(2) 1.31418(13) 0.52938(12) 0.0179(5) Uani 1 1 d . . .
H71A H -0.3778 1.3392 0.5187 0.022 Uiso 1 1 calc R . .
H71B H -0.4161 1.2791 0.5621 0.022 Uiso 1 1 calc R . .
C72 C -0.5164(2) 1.36248(14) 0.55409(12) 0.0224(5) Uani 1 1 d . . .
C81 C -0.4682(2) 1.13467(13) 0.47458(12) 0.0204(5) Uani 1 1 d . . .
H81A H -0.4375 1.1650 0.5102 0.025 Uiso 1 1 calc R . .
H81B H -0.4155 1.0989 0.4688 0.025 Uiso 1 1 calc R . .
C82 C -0.5681(3) 1.10268(19) 0.48984(16) 0.0386(8) Uani 1 1 d . . .
C100 C -0.31150(19) 1.39110(12) 0.27617(11) 0.0163(4) Uani 1 1 d . . .
C101 C -0.2684(2) 1.52114(12) 0.28245(13) 0.0212(5) Uani 1 1 d . . .
C102 C -0.1548(3) 1.52901(18) 0.3138(2) 0.0506(10) Uani 1 1 d . . .
H10A H -0.1448 1.5051 0.3552 0.076 Uiso 1 1 calc R . .
H10B H -0.1385 1.5776 0.3208 0.076 Uiso 1 1 calc R . .
H10C H -0.1074 1.5094 0.2859 0.076 Uiso 1 1 calc R . .
C103 C -0.2872(3) 1.55236(17) 0.21545(17) 0.0455(9) Uani 1 1 d . . .
H10D H -0.2377 1.5324 0.1892 0.068 Uiso 1 1 calc R . .
H10E H -0.2760 1.6018 0.2186 0.068 Uiso 1 1 calc R . .
H10F H -0.3602 1.5430 0.1955 0.068 Uiso 1 1 calc R . .
C104 C -0.3458(3) 1.54985(15) 0.32455(17) 0.0397(8) Uani 1 1 d . . .
H10G H -0.4187 1.5426 0.3034 0.060 Uiso 1 1 calc R . .
H10H H -0.3330 1.5988 0.3311 0.060 Uiso 1 1 calc R . .
H10I H -0.3355 1.5265 0.3662 0.060 Uiso 1 1 calc R . .
C200 C -0.27326(19) 1.17373(12) 0.37463(11) 0.0152(4) Uani 1 1 d U . .
C201 C -0.2564(2) 1.04123(12) 0.36492(12) 0.0195(5) Uani 1 1 d . . .
C202 C -0.2176(3) 1.01068(14) 0.43116(14) 0.0307(6) Uani 1 1 d . . .
H20A H -0.1473 1.0290 0.4475 0.046 Uiso 1 1 calc R . .
H20B H -0.2134 0.9609 0.4276 0.046 Uiso 1 1 calc R . .
H20C H -0.2673 1.0226 0.4608 0.046 Uiso 1 1 calc R . .
C203 C -0.1774(2) 1.02796(14) 0.31852(15) 0.0277(6) Uani 1 1 d . . .
H20D H -0.1974 1.0548 0.2793 0.042 Uiso 1 1 calc R . .
H20E H -0.1779 0.9793 0.3077 0.042 Uiso 1 1 calc R . .
H20F H -0.1062 1.0413 0.3387 0.042 Uiso 1 1 calc R . .
C204 C -0.3673(2) 1.01616(13) 0.33797(13) 0.0231(5) Uani 1 1 d . . .
H20G H -0.4158 1.0252 0.3692 0.035 Uiso 1 1 calc R . .
H20H H -0.3651 0.9670 0.3297 0.035 Uiso 1 1 calc R . .
H20I H -0.3923 1.0402 0.2978 0.035 Uiso 1 1 calc R . .

loop_
_atom_site_aniso_label
_atom_site_aniso_U_11
_atom_site_aniso_U_22
_atom_site_aniso_U_33
_atom_site_aniso_U_23
_atom_site_aniso_U_13
_atom_site_aniso_U_12
Rh1 0.01407(9) 0.01282(8) 0.01135(9) -0.00062(6) 0.00375(7) 0.00023(6)
Rh2 0.01347(9) 0.01265(8) 0.01178(9) -0.00042(6) 0.00327(7) 0.00032(6)
P1 0.0153(3) 0.0163(3) 0.0129(3) -0.0008(2) 0.0051(2) 0.0007(2)
P2 0.0137(3) 0.0151(3) 0.0141(3) -0.0020(2) 0.0034(2) -0.0005(2)
P3 0.0158(3) 0.0156(3) 0.0130(3) 0.0004(2) 0.0042(2) 0.0016(2)
P4 0.0155(3) 0.0138(3) 0.0130(3) 0.0001(2) 0.0044(2) 0.0001(2)
Cl1 0.0188(3) 0.0156(2) 0.0179(3) -0.0012(2) 0.0023(2) -0.0007(2)
Cl2 0.0213(3) 0.0240(3) 0.0127(3) 0.0004(2) 0.0026(2) -0.0025(2)
Cl3 0.0203(3) 0.0145(2) 0.0154(3) -0.00087(19) 0.0046(2) 0.0008(2)
Cl4 0.0206(3) 0.0211(3) 0.0136(3) 0.0015(2) 0.0028(2) 0.0036(2)
N1 0.0141(10) 0.0298(11) 0.0146(10) -0.0041(8) 0.0050(8) -0.0012(8)
N2 0.0118(9) 0.0205(9) 0.0145(10) 0.0017(7) 0.0038(8) 0.0003(7)
N3 0.0215(11) 0.0174(9) 0.0144(10) -0.0006(7) 0.0046(8) 0.0003(8)
N4 0.0171(10) 0.0182(10) 0.0168(10) 0.0008(7) 0.0021(8) 0.0001(8)
O1 0.0204(9) 0.0196(8) 0.0145(8) -0.0026(6) 0.0026(7) 0.0044(7)
O2 0.0250(10) 0.0209(9) 0.0205(9) 0.0034(7) 0.0103(8) 0.0002(7)
O3 0.0211(9) 0.0174(8) 0.0165(9) -0.0025(6) 0.0052(7) -0.0040(7)
O4 0.0152(8) 0.0183(8) 0.0203(9) -0.0007(7) 0.0000(7) 0.0010(6)
O5 0.0272(10) 0.0163(8) 0.0170(9) 0.0010(6) 0.0097(7) 0.0041(7)
O6 0.0184(9) 0.0243(9) 0.0155(9) -0.0005(7) 0.0014(7) 0.0027(7)
O7 0.0185(9) 0.0274(9) 0.0146(8) -0.0065(7) 0.0060(7) -0.0010(7)
O8 0.0212(9) 0.0162(8) 0.0166(8) 0.0024(6) 0.0048(7) -0.0033(7)
F121 0.0293(10) 0.0375(10) 0.0427(11) -0.0059(8) 0.0200(8) -0.0034(7)
F122 0.0450(11) 0.0282(9) 0.0300(9) 0.0034(7) 0.0139(8) 0.0159(8)
F123 0.0531(12) 0.0263(8) 0.0212(8) -0.0077(6) 0.0159(8) -0.0024(8)
F221 0.0541(15) 0.0535(14) 0.0754(17) -0.0019(12) -0.0107(13) -0.0302(11)
F222 0.0514(13) 0.0386(11) 0.0870(18) 0.0324(11) 0.0258(13) -0.0023(10)
F223 0.0384(12) 0.0610(14) 0.0853(18) 0.0249(13) 0.0420(12) 0.0091(10)
F321 0.0458(13) 0.0569(13) 0.0458(12) -0.0250(10) -0.0088(10) -0.0101(10)
F322 0.0381(11) 0.0354(10) 0.0670(14) 0.0031(10) 0.0137(10) -0.0181(9)
F323 0.0241(10) 0.0426(11) 0.0615(14) -0.0154(10) -0.0022(9) 0.0037(8)
F421 0.0400(12) 0.0517(12) 0.0452(12) -0.0051(10) -0.0201(10) 0.0072(9)
F422 0.0242(10) 0.0559(13) 0.0622(14) 0.0155(10) 0.0178(9) 0.0150(9)
F423 0.0385(11) 0.0265(9) 0.0624(14) 0.0102(9) 0.0021(10) 0.0128(8)
F521 0.0418(11) 0.0399(10) 0.0316(10) -0.0015(8) 0.0191(8) 0.0164(8)
F522 0.0213(9) 0.0377(10) 0.0568(13) -0.0055(9) 0.0028(8) 0.0014(7)
F523 0.0403(10) 0.0244(8) 0.0256(9) 0.0037(6) 0.0022(7) 0.0127(7)
F621 0.060(3) 0.0389(18) 0.037(2) 0.0074(14) -0.0249(18) 0.0093(16)
F622 0.0187(18) 0.118(5) 0.043(3) -0.021(3) 0.0078(18) 0.003(2)
F625 0.037(3) 0.071(5) 0.035(3) -0.013(3) 0.019(3) -0.024(3)
F624 0.031(4) 0.051(4) 0.062(6) -0.017(3) -0.022(4) 0.021(3)
F623 0.0257(10) 0.0525(12) 0.0369(11) -0.0158(9) -0.0054(8) -0.0022(8)
F721 0.0264(10) 0.0526(12) 0.0388(11) -0.0138(9) 0.0170(8) -0.0015(8)
F722 0.0624(13) 0.0372(10) 0.0212(9) 0.0035(7) 0.0053(9) 0.0274(9)
F723 0.0373(10) 0.0329(9) 0.0173(8) -0.0086(6) 0.0032(7) 0.0052(7)
F821 0.0881(19) 0.0775(17) 0.0380(12) 0.0193(11) -0.0183(12) -0.0639(15)
F822 0.0294(12) 0.115(2) 0.0585(15) 0.0271(14) 0.0251(11) 0.0063(13)
F823 0.0704(15) 0.0581(13) 0.0292(10) 0.0221(9) 0.0008(10) -0.0326(11)
C1 0.0152(13) 0.0458(17) 0.0225(14) -0.0002(12) 0.0064(11) 0.0014(11)
C2 0.0156(12) 0.0327(14) 0.0211(13) 0.0053(10) 0.0047(10) -0.0014(10)
C11 0.0211(13) 0.0193(11) 0.0184(12) -0.0041(9) 0.0043(10) 0.0012(9)
C12 0.0331(15) 0.0212(12) 0.0217(13) -0.0027(10) 0.0116(12) 0.0016(10)
C21 0.0217(13) 0.0228(12) 0.0194(12) 0.0025(9) 0.0059(10) -0.0036(10)
C22 0.0312(17) 0.0340(16) 0.049(2) 0.0115(14) 0.0137(15) -0.0054(13)
C31 0.0220(13) 0.0229(12) 0.0205(13) -0.0056(10) 0.0038(10) -0.0054(10)
C32 0.0249(15) 0.0290(14) 0.0349(16) -0.0100(12) 0.0011(12) -0.0050(11)
C41 0.0181(13) 0.0179(11) 0.0320(15) 0.0022(10) 0.0042(11) 0.0019(9)
C42 0.0239(14) 0.0265(14) 0.0338(16) 0.0027(11) 0.0024(12) 0.0055(11)
C51 0.0252(13) 0.0207(11) 0.0161(12) -0.0002(9) 0.0064(10) 0.0063(10)
C52 0.0243(14) 0.0239(12) 0.0241(14) -0.0013(10) 0.0062(11) 0.0078(10)
C61 0.0183(13) 0.0357(16) 0.0353(16) -0.0150(12) 0.0004(12) -0.0025(11)
C62 0.0236(16) 0.078(3) 0.042(2) -0.0345(19) -0.0090(14) 0.0158(17)
C71 0.0185(12) 0.0216(11) 0.0140(11) -0.0018(9) 0.0031(9) 0.0015(9)
C72 0.0278(14) 0.0249(12) 0.0151(12) -0.0012(9) 0.0049(10) 0.0040(10)
C81 0.0229(13) 0.0202(11) 0.0188(12) 0.0054(9) 0.0053(10) -0.0007(9)
C82 0.0404(19) 0.050(2) 0.0252(16) 0.0109(14) 0.0035(14) -0.0197(16)
C100 0.0154(11) 0.0222(11) 0.0121(11) 0.0000(8) 0.0048(9) 0.0011(9)
C101 0.0284(14) 0.0138(10) 0.0225(13) -0.0007(9) 0.0073(11) -0.0018(9)
C102 0.039(2) 0.0331(18) 0.076(3) -0.0147(18) -0.0052(19) -0.0093(15)
C103 0.076(3) 0.0285(16) 0.0345(18) 0.0105(13) 0.0164(18) 0.0034(16)
C104 0.058(2) 0.0207(13) 0.047(2) -0.0002(13) 0.0294(17) 0.0050(14)
C200 0.0126(11) 0.0237(11) 0.0094(10) 0.0028(8) 0.0015(8) -0.0030(9)
C201 0.0252(13) 0.0116(10) 0.0213(13) 0.0007(8) 0.0019(10) 0.0003(9)
C202 0.0379(17) 0.0232(13) 0.0280(15) 0.0082(11) -0.0056(13) 0.0010(12)
C203 0.0269(15) 0.0243(13) 0.0331(16) -0.0081(11) 0.0081(12) 0.0032(11)
C204 0.0245(14) 0.0219(12) 0.0227(13) 0.0002(10) 0.0024(11) -0.0051(10)

loop_
_atom_type_symbol
_atom_type_description
_atom_type_scat_dispersion_real
_atom_type_scat_dispersion_imag
_atom_type_scat_source
C C 0.0033 0.0016 'International Tables Vol C Tables 4.2.6.8 and 6.1.1.4'
H H 0.0000 0.0000 'International Tables Vol C Tables 4.2.6.8 and 6.1.1.4'
N N 0.0061 0.0033 'International Tables Vol C Tables 4.2.6.8 and 6.1.1.4'
O O 0.0106 0.0060 'International Tables Vol C Tables 4.2.6.8 and 6.1.1.4'
F F 0.0171 0.0103 'International Tables Vol C Tables 4.2.6.8 and 6.1.1.4'
P P 0.1023 0.0942 'International Tables Vol C Tables 4.2.6.8 and 6.1.1.4'
Cl Cl 0.1484 0.1585 'International Tables Vol C Tables 4.2.6.8 and 6.1.1.4'
Rh Rh -1.1178 0.9187 'International Tables Vol C Tables 4.2.6.8 and 6.1.1.4'

loop_
_geom_angle_atom_site_label_1
_geom_angle_atom_site_label_2
_geom_angle_atom_site_label_3
_geom_angle
C100 Rh1 P1 90.09(7)
C100 Rh1 P3 90.68(7)
P1 Rh1 P3 178.03(2)
C100 Rh1 Cl1 175.92(8)
P1 Rh1 Cl1 92.97(2)
P3 Rh1 Cl1 86.35(2)
C100 Rh1 Cl2 87.93(7)
P1 Rh1 Cl2 90.21(2)
P3 Rh1 Cl2 91.63(2)
Cl1 Rh1 Cl2 89.36(2)
C100 Rh1 Rh2 91.90(7)
P1 Rh1 Rh2 89.821(17)
P3 Rh1 Rh2 88.340(18)
Cl1 Rh1 Rh2 90.810(16)
Cl2 Rh1 Rh2 179.828(17)
C200 Rh2 P2 91.86(7)
C200 Rh2 P4 89.56(7)
P2 Rh2 P4 178.47(2)
C200 Rh2 Cl3 176.31(7)
P2 Rh2 Cl3 90.69(2)
P4 Rh2 Cl3 87.87(2)
C200 Rh2 Cl4 85.45(7)
P2 Rh2 Cl4 90.84(2)
P4 Rh2 Cl4 88.70(2)
Cl3 Rh2 Cl4 91.85(2)
C200 Rh2 Rh1 91.19(7)
P2 Rh2 Rh1 89.264(17)
P4 Rh2 Rh1 91.282(17)
Cl3 Rh2 Rh1 91.508(16)
Cl4 Rh2 Rh1 176.640(16)
O1 P1 O2 97.34(10)
O1 P1 N1 99.49(11)
O2 P1 N1 102.84(11)
O1 P1 Rh1 118.25(7)
O2 P1 Rh1 120.09(8)
N1 P1 Rh1 115.29(8)
O3 P2 O4 97.02(10)
O3 P2 N1 101.32(10)
O4 P2 N1 103.03(11)
O3 P2 Rh2 118.64(7)
O4 P2 Rh2 117.17(7)
N1 P2 Rh2 116.49(8)
O6 P3 O5 96.11(10)
O6 P3 N2 102.91(10)
O5 P3 N2 107.14(10)
O6 P3 Rh1 118.92(7)
O5 P3 Rh1 114.66(7)
N2 P3 Rh1 114.82(8)
O7 P4 O8 100.52(10)
O7 P4 N2 100.66(10)
O8 P4 N2 99.14(10)
O7 P4 Rh2 119.67(7)
O8 P4 Rh2 117.30(7)
N2 P4 Rh2 116.11(8)
C1 N1 P2 120.47(18)
C1 N1 P1 120.30(18)
P2 N1 P1 119.22(13)
C2 N2 P4 118.71(16)
C2 N2 P3 122.90(17)
P4 N2 P3 118.04(12)
C100 N3 C101 172.6(2)
C200 N4 C201 174.8(3)
C11 O1 P1 120.08(15)
C21 O2 P1 130.70(17)
C31 O3 P2 120.28(16)
C41 O4 P2 123.14(16)
C51 O5 P3 126.59(16)
C61 O6 P3 126.44(17)
C71 O7 P4 131.34(16)
C81 O8 P4 122.30(16)
O1 C11 C12 107.2(2)
F123 C12 F121 107.8(2)
F123 C12 F122 107.6(2)
F121 C12 F122 106.8(2)
F123 C12 C11 109.7(2)
F121 C12 C11 112.6(2)
F122 C12 C11 112.0(2)
O2 C21 C22 108.2(2)
F223 C22 F222 108.3(3)
F223 C22 F221 106.9(3)
F222 C22 F221 106.4(3)
F223 C22 C21 113.3(3)
F222 C22 C21 109.9(3)
F221 C22 C21 111.6(3)
O3 C31 C32 107.5(2)
F322 C32 F323 107.0(3)
F322 C32 F321 107.1(2)
F323 C32 F321 107.9(3)
F322 C32 C31 111.9(3)
F323 C32 C31 113.0(2)
F321 C32 C31 109.6(3)
O4 C41 C42 106.8(2)
F421 C42 F422 107.5(3)
F421 C42 F423 107.3(2)
F422 C42 F423 107.6(2)
F421 C42 C41 112.3(2)
F422 C42 C41 112.7(2)
F423 C42 C41 109.2(2)
O5 C51 C52 109.6(2)
F521 C52 F523 107.2(2)
F521 C52 F522 107.9(2)
F523 C52 F522 106.6(2)
F521 C52 C51 109.7(2)
F523 C52 C51 112.3(2)
F522 C52 C51 113.0(2)
O6 C61 C62 108.5(2)
F624 C62 F622 44.1(4)
F624 C62 F623 113.0(4)
F622 C62 F623 113.7(4)
F624 C62 C61 131.5(4)
F622 C62 C61 120.7(3)
F623 C62 C61 114.1(3)
F624 C62 F621 57.1(5)
F622 C62 F621 100.5(4)
F623 C62 F621 102.6(3)
C61 C62 F621 101.2(3)
F624 C62 F625 94.8(6)
F622 C62 F625 50.8(4)
F623 C62 F625 93.4(3)
C61 C62 F625 93.6(3)
F621 C62 F625 151.3(4)
O7 C71 C72 106.3(2)
F721 C72 F723 107.6(2)
F721 C72 F722 106.6(2)
F723 C72 F722 106.8(2)
F721 C72 C71 112.8(2)
F723 C72 C71 109.5(2)
F722 C72 C71 113.2(2)
O8 C81 C82 107.9(2)
F822 C82 F821 107.4(3)
F822 C82 F823 108.3(3)
F821 C82 F823 107.2(3)
F822 C82 C81 112.1(3)
F821 C82 C81 112.0(3)
F823 C82 C81 109.5(3)
N3 C100 Rh1 172.9(2)
N3 C101 C102 107.2(2)
N3 C101 C103 107.5(2)
C102 C101 C103 112.1(3)
N3 C101 C104 106.9(2)
C102 C101 C104 111.7(3)
C103 C101 C104 111.1(3)
N4 C200 Rh2 170.7(2)
N4 C201 C203 106.9(2)
N4 C201 C204 107.3(2)
C203 C201 C204 111.7(2)
N4 C201 C202 107.6(2)
C203 C201 C202 111.1(2)
C204 C201 C202 111.8(2)

loop_
_geom_bond_atom_site_label_1
_geom_bond_atom_site_label_2
_geom_bond_distance
Rh1 C100 1.928(2)
Rh1 P1 2.2852(7)
Rh1 P3 2.2883(7)
Rh1 Cl1 2.3812(6)
Rh1 Cl2 2.4676(6)
Rh1 Rh2 2.7391(3)
Rh2 C200 1.930(2)
Rh2 P2 2.2817(7)
Rh2 P4 2.2863(7)
Rh2 Cl3 2.3811(6)
Rh2 Cl4 2.4786(6)
P1 O1 1.5986(18)
P1 O2 1.5991(19)
P1 N1 1.672(2)
P2 O3 1.5913(18)
P2 O4 1.6106(18)
P2 N1 1.662(2)
P3 O6 1.5936(19)
P3 O5 1.6004(18)
P3 N2 1.679(2)
P4 O7 1.5984(18)
P4 O8 1.6014(17)
P4 N2 1.668(2)
N1 C1 1.484(3)
N2 C2 1.492(3)
N3 C100 1.151(3)
N3 C101 1.460(3)
N4 C200 1.152(3)
N4 C201 1.466(3)
O1 C11 1.434(3)
O2 C21 1.418(3)
O3 C31 1.436(3)
O4 C41 1.420(3)
O5 C51 1.421(3)
O6 C61 1.426(3)
O7 C71 1.434(3)
O8 C81 1.425(3)
F121 C12 1.337(3)
F122 C12 1.341(3)
F123 C12 1.334(3)
F221 C22 1.342(4)
F222 C22 1.332(4)
F223 C22 1.316(4)
F321 C32 1.341(4)
F322 C32 1.329(4)
F323 C32 1.331(3)
F421 C42 1.323(4)
F422 C42 1.329(4)
F423 C42 1.337(3)
F521 C52 1.336(3)
F522 C52 1.341(3)
F523 C52 1.339(3)
F621 C62 1.484(5)
F622 C62 1.266(5)
F625 C62 1.609(7)
F624 C62 1.209(6)
F623 C62 1.320(4)
F721 C72 1.333(3)
F722 C72 1.338(3)
F723 C72 1.336(3)
F821 C82 1.336(4)
F822 C82 1.322(5)
F823 C82 1.340(4)
C11 C12 1.500(4)
C21 C22 1.496(4)
C31 C32 1.494(4)
C41 C42 1.501(4)
C51 C52 1.492(4)
C61 C62 1.437(4)
C71 C72 1.499(3)
C81 C82 1.496(4)
C101 C102 1.509(4)
C101 C103 1.523(4)
C101 C104 1.526(4)
C201 C203 1.523(4)
C201 C204 1.527(4)
C201 C202 1.530(4)
